data_4508510
loop_
_publ_author_name
'Nath, Bhaskar'
'Baruah, Jubaraj B.'

_publ_section_title
;
 Polymorphs, Solvates, Polymorphs of Solvate and Cs+--\p Interactions of
 Fluorine-Substitutedbis-Phenols
;
_journal_issue 11
_journal_name_full 'Crystal Growth &amp; Design'
_journal_page_first 5146
_journal_paper_doi 10.1021/cg401220x
_journal_volume 13
_journal_year 2013
_chemical_formula_sum 'C23 H23 F O2'
_chemical_formula_weight 350.41
_chemical_name_systematic
; 
 ? 
;
_space_group_IT_number 14
_symmetry_cell_setting monoclinic
_symmetry_space_group_name_Hall '-P 2yn'
_symmetry_space_group_name_H-M 'P 1 21/n 1'
_atom_sites_solution_hydrogens geom
_atom_sites_solution_primary direct
_atom_sites_solution_secondary difmap
_audit_creation_method SHELXL-97
_cell_angle_alpha 90.00
_cell_angle_beta 92.864(3)
_cell_angle_gamma 90.00
_cell_formula_units_Z 4
_cell_length_a 10.1891(3)
_cell_length_b 12.1484(4)
_cell_length_c 15.5039(4)
_cell_measurement_temperature 296(2)
_cell_volume 1916.70(10)
_computing_structure_refinement 'SHELXL-97 (Sheldrick, 1997)'
_computing_structure_solution 'SHELXS-97 (Sheldrick, 1990)'
_diffrn_ambient_temperature 296(2)
_diffrn_measured_fraction_theta_full 0.999
_diffrn_measured_fraction_theta_max 0.999
_diffrn_radiation_monochromator graphite
_diffrn_radiation_source 'fine-focus sealed tube'
_diffrn_radiation_type MoK\a
_diffrn_radiation_wavelength 0.71073
_diffrn_reflns_av_R_equivalents 0.0208
_diffrn_reflns_av_sigmaI/netI 0.0322
_diffrn_reflns_limit_h_max 12
_diffrn_reflns_limit_h_min -6
_diffrn_reflns_limit_k_max 13
_diffrn_reflns_limit_k_min -14
_diffrn_reflns_limit_l_max 18
_diffrn_reflns_limit_l_min -18
_diffrn_reflns_number 7893
_diffrn_reflns_theta_full 25.25
_diffrn_reflns_theta_max 25.25
_diffrn_reflns_theta_min 2.88
_exptl_absorpt_coefficient_mu 0.083
_exptl_absorpt_correction_type none
_exptl_crystal_colour colorless
_exptl_crystal_density_diffrn 1.214
_exptl_crystal_density_method 'not measured'
_exptl_crystal_description block
_exptl_crystal_F_000 744
_exptl_crystal_size_max 0.36
_exptl_crystal_size_mid 0.25
_exptl_crystal_size_min 0.19
_refine_diff_density_max 0.194
_refine_diff_density_min -0.189
_refine_diff_density_rms 0.036
_refine_ls_extinction_method none
_refine_ls_goodness_of_fit_ref 0.964
_refine_ls_hydrogen_treatment mixed
_refine_ls_matrix_type full
_refine_ls_number_parameters 247
_refine_ls_number_reflns 3469
_refine_ls_number_restraints 6
_refine_ls_restrained_S_all 0.964
_refine_ls_R_factor_all 0.0721
_refine_ls_R_factor_gt 0.0520
_refine_ls_shift/su_max 0.000
_refine_ls_shift/su_mean 0.000
_refine_ls_structure_factor_coef Fsqd
_refine_ls_weighting_details 'calc w=1/[\s^2^(Fo^2^)+(0.0100P)^2^+2.0000P] where P=(Fo^2^+2Fc^2^)/3'
_refine_ls_weighting_scheme calc
_refine_ls_wR_factor_gt 0.0975
_refine_ls_wR_factor_ref 0.1084
_reflns_number_gt 2533
_reflns_number_total 3469
_reflns_threshold_expression >2sigma(I)
_cod_data_source_file cg401220x_si_005.cif
_cod_data_source_block 2a
_cod_depositor_comments
;
The following automatic conversions were performed:

'_symmetry_cell_setting' value 'Monoclinic' changed to 'monoclinic'
according to /home/saulius/struct/CIF-dictionaries/cif_core.dic
dictionary named 'cif_core.dic' version 2.4.2 from 2011-04-26.

Automatic conversion script
Id: cif_fix_values 1891 2012-01-12 08:04:46Z andrius 
;
_cod_original_cell_volume 1916.69(10)
_cod_original_sg_symbol_H-M P21/n
_cod_database_code 4508510

loop_
_symmetry_equiv_pos_as_xyz
'x, y, z'
'-x+1/2, y+1/2, -z+1/2'
'-x, -y, -z'
'x-1/2, -y-1/2, z-1/2'

loop_
_atom_site_label
_atom_site_type_symbol
_atom_site_fract_x
_atom_site_fract_y
_atom_site_fract_z
_atom_site_U_iso_or_equiv
_atom_site_adp_type
_atom_site_occupancy
_atom_site_symmetry_multiplicity
_atom_site_calc_flag
_atom_site_refinement_flags
O2 O 0.67386(19) 0.40754(17) 0.52323(12) 0.0614(5) Uani 1 1 d D
O1 O 0.2784(2) 0.36634(16) 0.48351(12) 0.0599(5) Uani 1 1 d D
C5 C 0.3213(2) 0.10068(19) 0.59435(13) 0.0397(5) Uani 1 1 d .
H5 H 0.3879 0.0562 0.6182 0.048 Uiso 1 1 calc R
F1 F 0.5374(2) 0.2905(2) 0.73627(11) 0.1109(8) Uani 1 1 d .
C1 C 0.2514(2) 0.2659(2) 0.52271(14) 0.0449(6) Uani 1 1 d .
C4 C 0.1915(2) 0.0640(2) 0.59429(14) 0.0439(6) Uani 1 1 d .
C9 C 0.4936(2) 0.2476(2) 0.56002(14) 0.0416(5) Uani 1 1 d .
H9 H 0.4898 0.3216 0.5850 0.050 Uiso 1 1 calc R
C2 C 0.1208(2) 0.2341(2) 0.52362(15) 0.0490(6) Uani 1 1 d .
C6 C 0.3534(2) 0.20204(19) 0.55962(13) 0.0393(5) Uani 1 1 d .
C17 C 0.6308(2) 0.3464(2) 0.45311(15) 0.0462(6) Uani 1 1 d .
C3 C 0.0941(2) 0.1327(2) 0.55960(15) 0.0504(6) Uani 1 1 d .
H3 H 0.0071 0.1097 0.5605 0.060 Uiso 1 1 calc R
C18 C 0.6739(2) 0.3646(2) 0.37043(16) 0.0523(6) Uani 1 1 d .
C16 C 0.5403(2) 0.2628(2) 0.46829(14) 0.0424(5) Uani 1 1 d .
C10 C 0.5917(2) 0.1835(2) 0.61726(14) 0.0444(6) Uani 1 1 d .
C21 C 0.4944(2) 0.1985(2) 0.39942(14) 0.0460(6) Uani 1 1 d .
H21 H 0.4346 0.1426 0.4093 0.055 Uiso 1 1 calc R
C20 C 0.5351(2) 0.2148(2) 0.31583(15) 0.0507(6) Uani 1 1 d .
C15 C 0.6676(2) 0.0987(2) 0.58725(17) 0.0544(7) Uani 1 1 d .
H15 H 0.6577 0.0786 0.5294 0.065 Uiso 1 1 calc R
C19 C 0.6252(3) 0.2980(2) 0.30375(16) 0.0556(7) Uani 1 1 d .
H19 H 0.6542 0.3096 0.2486 0.067 Uiso 1 1 calc R
C11 C 0.6109(3) 0.2084(3) 0.70356(17) 0.0680(8) Uani 1 1 d .
C14 C 0.7581(3) 0.0426(3) 0.6406(2) 0.0727(9) Uani 1 1 d .
H14 H 0.8073 -0.0143 0.6185 0.087 Uiso 1 1 calc R
C8 C 0.1583(3) -0.0473(2) 0.63094(18) 0.0636(8) Uani 1 1 d .
H8A H 0.1202 -0.0378 0.6858 0.095 Uiso 1 1 calc R
H8B H 0.2369 -0.0906 0.6383 0.095 Uiso 1 1 calc R
H8C H 0.0967 -0.0843 0.5920 0.095 Uiso 1 1 calc R
C22 C 0.7715(3) 0.4551(3) 0.35320(19) 0.0728(9) Uani 1 1 d .
H22A H 0.7275 0.5251 0.3528 0.109 Uiso 1 1 calc R
H22B H 0.8083 0.4430 0.2982 0.109 Uiso 1 1 calc R
H22C H 0.8405 0.4548 0.3977 0.109 Uiso 1 1 calc R
C7 C 0.0129(3) 0.3070(3) 0.4860(2) 0.0739(9) Uani 1 1 d .
H7A H 0.0239 0.3801 0.5087 0.111 Uiso 1 1 calc R
H7B H -0.0707 0.2784 0.5011 0.111 Uiso 1 1 calc R
H7C H 0.0169 0.3088 0.4243 0.111 Uiso 1 1 calc R
C13 C 0.7747(3) 0.0715(3) 0.7262(2) 0.0884(11) Uani 1 1 d .
H13 H 0.8358 0.0346 0.7622 0.106 Uiso 1 1 calc R
C12 C 0.7007(4) 0.1547(4) 0.7581(2) 0.0928(12) Uani 1 1 d .
H12 H 0.7110 0.1749 0.8159 0.111 Uiso 1 1 calc R
C23 C 0.4825(3) 0.1451(3) 0.24122(17) 0.0713(9) Uani 1 1 d .
H23A H 0.3965 0.1705 0.2226 0.107 Uiso 1 1 calc R
H23B H 0.4774 0.0697 0.2594 0.107 Uiso 1 1 calc R
H23C H 0.5402 0.1506 0.1943 0.107 Uiso 1 1 calc R
H2 H 0.710(3) 0.4677(17) 0.508(2) 0.098(12) Uiso 1 1 d D
H1 H 0.3546(19) 0.365(3) 0.462(2) 0.133(16) Uiso 1 1 d D

loop_
_atom_site_aniso_label
_atom_site_aniso_U_11
_atom_site_aniso_U_22
_atom_site_aniso_U_33
_atom_site_aniso_U_23
_atom_site_aniso_U_13
_atom_site_aniso_U_12
O2 0.0687(12) 0.0568(13) 0.0588(11) 0.0025(10) 0.0047(9) -0.0236(10)
O1 0.0642(12) 0.0477(11) 0.0679(12) 0.0133(9) 0.0053(10) 0.0033(9)
C5 0.0398(12) 0.0426(14) 0.0373(11) -0.0013(10) 0.0059(9) -0.0002(10)
F1 0.1347(18) 0.140(2) 0.0578(11) -0.0374(12) -0.0002(11) 0.0312(15)
C1 0.0525(14) 0.0405(14) 0.0420(13) -0.0005(11) 0.0056(11) 0.0016(11)
C4 0.0450(13) 0.0481(15) 0.0391(12) -0.0033(11) 0.0068(10) -0.0071(11)
C9 0.0451(13) 0.0401(13) 0.0406(12) -0.0039(10) 0.0104(10) -0.0067(11)
C2 0.0450(13) 0.0555(16) 0.0465(13) -0.0046(12) 0.0016(11) 0.0061(12)
C6 0.0417(12) 0.0424(14) 0.0343(11) -0.0030(10) 0.0073(9) -0.0030(10)
C17 0.0449(13) 0.0457(15) 0.0479(13) 0.0068(12) 0.0023(11) -0.0017(11)
C3 0.0396(13) 0.0630(18) 0.0488(14) -0.0054(13) 0.0046(11) -0.0072(12)
C18 0.0484(14) 0.0545(16) 0.0547(15) 0.0174(13) 0.0095(12) -0.0016(12)
C16 0.0430(13) 0.0418(14) 0.0429(12) 0.0042(11) 0.0082(10) -0.0003(11)
C10 0.0386(12) 0.0553(16) 0.0396(12) 0.0002(11) 0.0036(10) -0.0140(11)
C21 0.0488(14) 0.0439(14) 0.0463(13) 0.0017(11) 0.0110(11) -0.0052(11)
C20 0.0548(15) 0.0551(16) 0.0427(13) 0.0020(12) 0.0084(11) 0.0041(13)
C15 0.0504(15) 0.0590(17) 0.0540(15) 0.0041(13) 0.0069(12) -0.0044(13)
C19 0.0591(16) 0.0631(18) 0.0455(14) 0.0144(13) 0.0136(12) 0.0043(14)
C11 0.0666(18) 0.087(2) 0.0501(16) -0.0098(16) 0.0035(14) -0.0038(17)
C14 0.0484(16) 0.083(2) 0.087(2) 0.0230(19) 0.0049(15) -0.0003(15)
C8 0.0584(16) 0.0630(19) 0.0692(18) 0.0084(15) 0.0025(13) -0.0203(14)
C22 0.0710(19) 0.078(2) 0.0697(18) 0.0242(17) 0.0114(15) -0.0209(17)
C7 0.0556(17) 0.077(2) 0.088(2) 0.0047(18) -0.0072(15) 0.0123(16)
C13 0.0565(19) 0.116(3) 0.091(3) 0.032(2) -0.0186(17) -0.007(2)
C12 0.085(2) 0.139(4) 0.0518(18) 0.006(2) -0.0221(17) -0.014(2)
C23 0.089(2) 0.078(2) 0.0486(15) -0.0080(15) 0.0151(15) -0.0027(18)

loop_
_atom_type_symbol
_atom_type_description
_atom_type_scat_dispersion_real
_atom_type_scat_dispersion_imag
_atom_type_scat_source
C C 0.0033 0.0016 'International Tables Vol C Tables 4.2.6.8 and 6.1.1.4'
H H 0.0000 0.0000 'International Tables Vol C Tables 4.2.6.8 and 6.1.1.4'
O O 0.0106 0.0060 'International Tables Vol C Tables 4.2.6.8 and 6.1.1.4'
F F 0.0171 0.0103 'International Tables Vol C Tables 4.2.6.8 and 6.1.1.4'

loop_
_geom_angle_atom_site_label_1
_geom_angle_atom_site_label_2
_geom_angle_atom_site_label_3
_geom_angle
C6 C5 C4 121.6(2)
C2 C1 C6 122.4(2)
C2 C1 O1 117.3(2)
C6 C1 O1 120.3(2)
C3 C4 C5 118.0(2)
C3 C4 C8 121.0(2)
C5 C4 C8 121.0(2)
C10 C9 C6 113.79(18)
C10 C9 C16 112.24(18)
C6 C9 C16 111.86(18)
C3 C2 C1 117.4(2)
C3 C2 C7 121.6(2)
C1 C2 C7 121.0(2)
C5 C6 C1 117.8(2)
C5 C6 C9 123.8(2)
C1 C6 C9 118.4(2)
O2 C17 C18 122.7(2)
O2 C17 C16 116.6(2)
C18 C17 C16 120.7(2)
C4 C3 C2 122.7(2)
C19 C18 C17 118.5(2)
C19 C18 C22 120.4(2)
C17 C18 C22 121.1(3)
C21 C16 C17 118.7(2)
C21 C16 C9 122.6(2)
C17 C16 C9 118.8(2)
C11 C10 C15 115.9(3)
C11 C10 C9 120.9(2)
C15 C10 C9 123.3(2)
C16 C21 C20 122.1(2)
C19 C20 C21 117.4(2)
C19 C20 C23 121.2(2)
C21 C20 C23 121.4(2)
C10 C15 C14 122.1(3)
C20 C19 C18 122.7(2)
F1 C11 C10 118.0(3)
F1 C11 C12 118.6(3)
C10 C11 C12 123.4(3)
C13 C14 C15 119.8(3)
C12 C13 C14 119.6(3)
C13 C12 C11 119.3(3)

loop_
_geom_bond_atom_site_label_1
_geom_bond_atom_site_label_2
_geom_bond_distance
O2 C17 1.371(3)
O1 C1 1.397(3)
C5 C6 1.390(3)
C5 C4 1.395(3)
F1 C11 1.361(3)
C1 C2 1.386(3)
C1 C6 1.396(3)
C4 C3 1.384(3)
C4 C8 1.513(3)
C9 C10 1.518(3)
C9 C6 1.533(3)
C9 C16 1.533(3)
C2 C3 1.385(3)
C2 C7 1.506(3)
C17 C18 1.393(3)
C17 C16 1.399(3)
C18 C19 1.385(4)
C18 C22 1.516(3)
C16 C21 1.386(3)
C10 C11 1.376(3)
C10 C15 1.383(3)
C21 C20 1.395(3)
C20 C19 1.383(3)
C20 C23 1.511(4)
C15 C14 1.386(4)
C11 C12 1.378(4)
C14 C13 1.375(4)
C13 C12 1.368(5)
